data_4026212
loop_
_publ_author_name
'Hui Xu'
'Shaojin Gu'
'Wanzhi Chen'
'Dacheng Li'
'Jianmin Dou'

_publ_section_title
;
 TBAF-Mediated Reactions of 1,1-Dibromo-1-alkenes with Thiols and Amines
 and Regioselective Synthesis of 1,2-Heterodisubstituted Alkenes
;
_journal_name_full 'Journal of Organic Chemistry'
_journal_page_first 2448
_journal_page_last 2458
_journal_paper_doi 10.1021/jo2000176
_journal_volume 76
_journal_year 2011
_chemical_formula_sum 'C26 H26 N2 O4 S2'
_chemical_formula_weight 494.61
_chemical_name_systematic
; 
 ? 
;
_space_group_IT_number 14
_symmetry_cell_setting monoclinic
_symmetry_space_group_name_Hall '-P 2ybc'
_symmetry_space_group_name_H-M 'P 1 21/c 1'
_atom_sites_solution_hydrogens geom
_atom_sites_solution_primary direct
_atom_sites_solution_secondary difmap
_audit_creation_method SHELXL-97
_cell_angle_alpha 90.00
_cell_angle_beta 90.1320(10)
_cell_angle_gamma 90.00
_cell_formula_units_Z 4
_cell_length_a 10.6539(13)
_cell_length_b 21.564(2)
_cell_length_c 10.5326(12)
_cell_measurement_reflns_used 2528
_cell_measurement_temperature 298(2)
_cell_measurement_theta_max 23.205
_cell_measurement_theta_min 2.150
_cell_volume 2419.8(5)
_computing_cell_refinement 'Bruker SMART'
_computing_data_collection 'Bruker SMART'
_computing_data_reduction 'Bruker SAINT'
_computing_molecular_graphics 'Bruker SHELXTL'
_computing_publication_material 'Bruker SHELXTL'
_computing_structure_refinement 'SHELXL-97 (Sheldrick, 1997)'
_computing_structure_solution 'SHELXS-97 (Sheldrick, 1990)'
_diffrn_ambient_temperature 298(2)
_diffrn_measured_fraction_theta_full 0.998
_diffrn_measured_fraction_theta_max 0.998
_diffrn_measurement_device_type 'CCD area detector'
_diffrn_measurement_method 'phi and omega scans'
_diffrn_radiation_monochromator graphite
_diffrn_radiation_source 'fine-focus sealed tube'
_diffrn_radiation_type MoK\a
_diffrn_radiation_wavelength 0.71073
_diffrn_reflns_av_R_equivalents 0.0458
_diffrn_reflns_av_sigmaI/netI 0.0588
_diffrn_reflns_limit_h_max 10
_diffrn_reflns_limit_h_min -12
_diffrn_reflns_limit_k_max 21
_diffrn_reflns_limit_k_min -25
_diffrn_reflns_limit_l_max 12
_diffrn_reflns_limit_l_min -12
_diffrn_reflns_number 11556
_diffrn_reflns_theta_full 25.02
_diffrn_reflns_theta_max 25.02
_diffrn_reflns_theta_min 1.89
_exptl_absorpt_coefficient_mu 0.256
_exptl_absorpt_correction_T_max 0.9272
_exptl_absorpt_correction_T_min 0.8935
_exptl_absorpt_correction_type multi-scan
_exptl_absorpt_process_details sadabs
_exptl_crystal_colour colourless
_exptl_crystal_density_diffrn 1.358
_exptl_crystal_description block
_exptl_crystal_F_000 1040
_exptl_crystal_size_max 0.45
_exptl_crystal_size_mid 0.40
_exptl_crystal_size_min 0.30
_refine_diff_density_max 0.237
_refine_diff_density_min -0.256
_refine_diff_density_rms 0.050
_refine_ls_extinction_method none
_refine_ls_goodness_of_fit_ref 1.000
_refine_ls_hydrogen_treatment constr
_refine_ls_matrix_type full
_refine_ls_number_parameters 309
_refine_ls_number_reflns 4267
_refine_ls_number_restraints 0
_refine_ls_restrained_S_all 1.000
_refine_ls_R_factor_all 0.0972
_refine_ls_R_factor_gt 0.0470
_refine_ls_shift/su_max 0.001
_refine_ls_shift/su_mean 0.000
_refine_ls_structure_factor_coef Fsqd
_refine_ls_weighting_details 'calc w=1/[\s^2^(Fo^2^)+(0.0575P)^2^+1.1681P] where P=(Fo^2^+2Fc^2^)/3'
_refine_ls_weighting_scheme calc
_refine_ls_wR_factor_gt 0.1068
_refine_ls_wR_factor_ref 0.1394
_reflns_number_gt 2510
_reflns_number_total 4267
_reflns_threshold_expression >2sigma(I)
_cod_data_source_file jo2000176_si_002_1.cif
_cod_data_source_block 090911e
_cod_original_sg_symbol_H-M 'P 1 21/c 1 '
_cod_database_code 4026212

loop_
_symmetry_equiv_pos_as_xyz
'x, y, z'
'-x, y+1/2, -z+1/2'
'-x, -y, -z'
'x, -y-1/2, z-1/2'

loop_
_atom_site_label
_atom_site_type_symbol
_atom_site_fract_x
_atom_site_fract_y
_atom_site_fract_z
_atom_site_U_iso_or_equiv
_atom_site_adp_type
_atom_site_occupancy
_atom_site_symmetry_multiplicity
_atom_site_calc_flag
_atom_site_refinement_flags
S1 S 0.30525(8) 0.69533(4) 0.13059(8) 0.0462(3) Uani 1 1 d .
S2 S 0.71087(8) 0.65654(4) -0.22852(8) 0.0520(3) Uani 1 1 d .
N1 N 0.4520(2) 0.69915(11) 0.0795(2) 0.0413(6) Uani 1 1 d .
N2 N 0.5848(2) 0.65364(12) -0.1377(2) 0.0446(7) Uani 1 1 d .
O1 O 0.2528(2) 0.75469(10) 0.1098(2) 0.0567(6) Uani 1 1 d .
O2 O 0.3104(2) 0.67124(11) 0.2562(2) 0.0585(7) Uani 1 1 d .
O3 O 0.7797(2) 0.60167(10) -0.2015(2) 0.0635(7) Uani 1 1 d .
O4 O 0.6675(2) 0.66916(11) -0.3533(2) 0.0627(7) Uani 1 1 d .
C1 C 0.5280(3) 0.64472(14) 0.0838(3) 0.0416(8) Uani 1 1 d .
C2 C 0.5956(3) 0.62829(14) -0.0167(3) 0.0451(8) Uani 1 1 d .
H2 H 0.6552 0.5973 -0.0051 0.054 Uiso 1 1 calc R
C3 C 0.4892(3) 0.70146(14) -0.1520(3) 0.0463(8) Uani 1 1 d .
H3A H 0.4089 0.6823 -0.1709 0.056 Uiso 1 1 calc R
H3B H 0.5110 0.7285 -0.2221 0.056 Uiso 1 1 calc R
C4 C 0.4791(3) 0.73894(14) -0.0313(3) 0.0467(8) Uani 1 1 d .
H4A H 0.5573 0.7610 -0.0169 0.056 Uiso 1 1 calc R
H4B H 0.4128 0.7694 -0.0406 0.056 Uiso 1 1 calc R
C5 C 0.5440(3) 0.61160(15) 0.2031(3) 0.0440(8) Uani 1 1 d .
H5 H 0.5375 0.6338 0.2785 0.053 Uiso 1 1 calc R
C6 C 0.5674(3) 0.55100(15) 0.2096(3) 0.0469(8) Uani 1 1 d .
H6 H 0.5577 0.5290 0.1343 0.056 Uiso 1 1 calc R
C7 C 0.6061(3) 0.51511(14) 0.3193(3) 0.0411(8) Uani 1 1 d .
C8 C 0.6116(3) 0.45145(15) 0.3096(3) 0.0520(9) Uani 1 1 d .
H8 H 0.5883 0.4326 0.2338 0.062 Uiso 1 1 calc R
C9 C 0.6506(3) 0.41543(16) 0.4092(4) 0.0608(10) Uani 1 1 d .
H9 H 0.6531 0.3725 0.4008 0.073 Uiso 1 1 calc R
C10 C 0.6858(3) 0.44241(19) 0.5208(4) 0.0636(11) Uani 1 1 d .
H10 H 0.7127 0.4181 0.5885 0.076 Uiso 1 1 calc R
C11 C 0.6812(3) 0.50550(18) 0.5323(3) 0.0588(10) Uani 1 1 d .
H11 H 0.7050 0.5240 0.6084 0.071 Uiso 1 1 calc R
C12 C 0.6420(3) 0.54171(16) 0.4331(3) 0.0501(9) Uani 1 1 d .
H12 H 0.6395 0.5846 0.4424 0.060 Uiso 1 1 calc R
C13 C 0.2291(3) 0.64150(15) 0.0342(3) 0.0456(8) Uani 1 1 d .
C14 C 0.1761(3) 0.66091(16) -0.0785(3) 0.0530(9) Uani 1 1 d .
H14 H 0.1771 0.7026 -0.1008 0.064 Uiso 1 1 calc R
C15 C 0.1221(3) 0.61821(19) -0.1571(4) 0.0631(10) Uani 1 1 d .
H15 H 0.0856 0.6317 -0.2325 0.076 Uiso 1 1 calc R
C16 C 0.1197(3) 0.5566(2) -0.1290(4) 0.0636(11) Uani 1 1 d .
C17 C 0.1726(4) 0.53794(18) -0.0153(4) 0.0674(11) Uani 1 1 d .
H17 H 0.1703 0.4962 0.0067 0.081 Uiso 1 1 calc R
C18 C 0.2286(3) 0.57942(16) 0.0661(4) 0.0571(9) Uani 1 1 d .
H18 H 0.2655 0.5659 0.1413 0.069 Uiso 1 1 calc R
C19 C 0.0627(4) 0.5103(2) -0.2186(4) 0.0890(14) Uani 1 1 d .
H19A H -0.0196 0.5240 -0.2432 0.134 Uiso 1 1 calc R
H19B H 0.0567 0.4707 -0.1774 0.134 Uiso 1 1 calc R
H19C H 0.1146 0.5066 -0.2927 0.134 Uiso 1 1 calc R
C20 C 0.7956(3) 0.72054(16) -0.1753(3) 0.0482(8) Uani 1 1 d .
C21 C 0.7825(3) 0.77706(18) -0.2342(3) 0.0613(10) Uani 1 1 d .
H21 H 0.7308 0.7810 -0.3050 0.074 Uiso 1 1 calc R
C22 C 0.8460(4) 0.82771(19) -0.1881(4) 0.0707(11) Uani 1 1 d .
H22 H 0.8372 0.8657 -0.2287 0.085 Uiso 1 1 calc R
C23 C 0.9220(4) 0.82342(19) -0.0835(4) 0.0672(11) Uani 1 1 d .
C24 C 0.9336(3) 0.76671(19) -0.0259(4) 0.0636(10) Uani 1 1 d .
H24 H 0.9854 0.7629 0.0449 0.076 Uiso 1 1 calc R
C25 C 0.8711(3) 0.71544(17) -0.0697(3) 0.0571(10) Uani 1 1 d .
H25 H 0.8796 0.6776 -0.0284 0.069 Uiso 1 1 calc R
C26 C 0.9897(5) 0.8795(2) -0.0333(5) 0.1080(18) Uani 1 1 d .
H26A H 1.0358 0.8987 -0.1009 0.162 Uiso 1 1 calc R
H26B H 1.0467 0.8671 0.0327 0.162 Uiso 1 1 calc R
H26C H 0.9298 0.9084 0.0002 0.162 Uiso 1 1 calc R

loop_
_atom_site_aniso_label
_atom_site_aniso_U_11
_atom_site_aniso_U_22
_atom_site_aniso_U_33
_atom_site_aniso_U_23
_atom_site_aniso_U_13
_atom_site_aniso_U_12
S1 0.0538(5) 0.0479(5) 0.0370(5) -0.0027(4) -0.0020(4) 0.0057(4)
S2 0.0550(6) 0.0615(6) 0.0395(5) -0.0051(4) 0.0021(4) 0.0071(5)
N1 0.0475(16) 0.0414(15) 0.0349(15) 0.0009(12) -0.0039(12) 0.0043(12)
N2 0.0452(16) 0.0527(16) 0.0359(16) 0.0018(13) -0.0036(12) 0.0041(13)
O1 0.0639(16) 0.0471(14) 0.0590(16) -0.0073(11) -0.0011(12) 0.0166(11)
O2 0.0716(17) 0.0700(16) 0.0338(14) 0.0040(11) 0.0024(11) 0.0044(13)
O3 0.0700(17) 0.0608(15) 0.0596(17) -0.0070(12) 0.0074(13) 0.0219(13)
O4 0.0709(17) 0.0840(18) 0.0331(14) -0.0035(12) -0.0013(12) 0.0015(13)
C1 0.0448(19) 0.0418(19) 0.0381(19) 0.0019(15) -0.0099(15) -0.0007(15)
C2 0.048(2) 0.0482(19) 0.038(2) 0.0046(15) -0.0062(16) 0.0055(16)
C3 0.046(2) 0.054(2) 0.038(2) 0.0053(16) -0.0056(15) 0.0028(16)
C4 0.057(2) 0.0422(19) 0.041(2) 0.0049(15) -0.0052(16) 0.0028(16)
C5 0.048(2) 0.050(2) 0.0347(19) 0.0000(15) -0.0063(14) 0.0040(15)
C6 0.052(2) 0.051(2) 0.038(2) -0.0018(16) -0.0048(15) 0.0010(16)
C7 0.0392(19) 0.046(2) 0.0383(19) 0.0048(15) 0.0016(14) 0.0043(15)
C8 0.057(2) 0.048(2) 0.051(2) 0.0021(17) 0.0030(17) 0.0015(17)
C9 0.072(3) 0.047(2) 0.064(3) 0.017(2) 0.010(2) 0.0122(18)
C10 0.066(3) 0.074(3) 0.051(3) 0.026(2) 0.0065(19) 0.022(2)
C11 0.064(2) 0.074(3) 0.038(2) 0.0064(19) -0.0031(17) 0.010(2)
C12 0.059(2) 0.050(2) 0.041(2) 0.0026(16) -0.0035(17) 0.0071(17)
C13 0.0414(19) 0.050(2) 0.045(2) -0.0030(16) 0.0023(15) 0.0041(15)
C14 0.051(2) 0.056(2) 0.051(2) -0.0047(18) -0.0031(17) 0.0068(17)
C15 0.059(3) 0.075(3) 0.055(2) -0.014(2) -0.0100(19) 0.007(2)
C16 0.045(2) 0.075(3) 0.071(3) -0.025(2) 0.006(2) -0.002(2)
C17 0.062(3) 0.050(2) 0.091(3) -0.008(2) 0.009(2) -0.0045(19)
C18 0.059(2) 0.055(2) 0.057(2) 0.0017(19) 0.0015(18) -0.0022(18)
C19 0.070(3) 0.098(3) 0.099(4) -0.048(3) 0.005(2) -0.013(2)
C20 0.041(2) 0.063(2) 0.041(2) 0.0005(17) 0.0032(16) 0.0063(16)
C21 0.056(2) 0.080(3) 0.048(2) 0.008(2) -0.0106(18) -0.003(2)
C22 0.072(3) 0.069(3) 0.071(3) 0.013(2) -0.012(2) -0.011(2)
C23 0.055(2) 0.078(3) 0.068(3) 0.003(2) -0.009(2) -0.006(2)
C24 0.052(2) 0.086(3) 0.053(2) -0.005(2) -0.0171(18) 0.006(2)
C25 0.057(2) 0.066(2) 0.049(2) 0.0025(18) -0.0083(18) 0.0116(19)
C26 0.103(4) 0.096(4) 0.125(5) 0.000(3) -0.042(3) -0.034(3)

loop_
_atom_type_symbol
_atom_type_description
_atom_type_scat_dispersion_real
_atom_type_scat_dispersion_imag
_atom_type_scat_source
C C 0.0033 0.0016 'International Tables Vol C Tables 4.2.6.8 and 6.1.1.4'
H H 0.0000 0.0000 'International Tables Vol C Tables 4.2.6.8 and 6.1.1.4'
O O 0.0106 0.0060 'International Tables Vol C Tables 4.2.6.8 and 6.1.1.4'
N N 0.0061 0.0033 'International Tables Vol C Tables 4.2.6.8 and 6.1.1.4'
S S 0.1246 0.1234 'International Tables Vol C Tables 4.2.6.8 and 6.1.1.4'

loop_
_geom_angle_atom_site_label_1
_geom_angle_atom_site_label_2
_geom_angle_atom_site_label_3
_geom_angle
O1 S1 O2 119.30(14)
O1 S1 N1 106.12(13)
O2 S1 N1 106.58(13)
O1 S1 C13 109.27(15)
O2 S1 C13 108.40(15)
N1 S1 C13 106.42(14)
O4 S2 O3 120.81(15)
O4 S2 N2 106.26(14)
O3 S2 N2 105.82(14)
O4 S2 C20 108.28(16)
O3 S2 C20 109.21(16)
N2 S2 C20 105.39(14)
C1 N1 C4 113.0(2)
C1 N1 S1 119.0(2)
C4 N1 S1 118.1(2)
C2 N2 C3 115.4(3)
C2 N2 S2 118.6(2)
C3 N2 S2 118.9(2)
C2 C1 N1 120.2(3)
C2 C1 C5 119.6(3)
N1 C1 C5 119.7(3)
C1 C2 N2 125.5(3)
C1 C2 H2 117.3
N2 C2 H2 117.3
N2 C3 C4 110.1(3)
N2 C3 H3A 109.7
C4 C3 H3A 109.7
N2 C3 H3B 109.7
C4 C3 H3B 109.7
H3A C3 H3B 108.2
N1 C4 C3 111.6(2)
N1 C4 H4A 109.3
C3 C4 H4A 109.3
N1 C4 H4B 109.3
C3 C4 H4B 109.3
H4A C4 H4B 108.0
C6 C5 C1 123.2(3)
C6 C5 H5 118.4
C1 C5 H5 118.4
C5 C6 C7 128.1(3)
C5 C6 H6 115.9
C7 C6 H6 115.9
C8 C7 C12 117.8(3)
C8 C7 C6 119.0(3)
C12 C7 C6 123.2(3)
C9 C8 C7 121.4(3)
C9 C8 H8 119.3
C7 C8 H8 119.3
C10 C9 C8 120.1(3)
C10 C9 H9 120.0
C8 C9 H9 120.0
C9 C10 C11 119.5(3)
C9 C10 H10 120.3
C11 C10 H10 120.3
C10 C11 C12 120.7(3)
C10 C11 H11 119.6
C12 C11 H11 119.6
C11 C12 C7 120.6(3)
C11 C12 H12 119.7
C7 C12 H12 119.7
C14 C13 C18 120.1(3)
C14 C13 S1 119.3(3)
C18 C13 S1 120.5(3)
C15 C14 C13 119.3(3)
C15 C14 H14 120.4
C13 C14 H14 120.4
C16 C15 C14 122.3(4)
C16 C15 H15 118.8
C14 C15 H15 118.8
C15 C16 C17 117.7(3)
C15 C16 C19 121.3(4)
C17 C16 C19 121.0(4)
C18 C17 C16 121.8(4)
C18 C17 H17 119.1
C16 C17 H17 119.1
C17 C18 C13 118.8(4)
C17 C18 H18 120.6
C13 C18 H18 120.6
C16 C19 H19A 109.5
C16 C19 H19B 109.5
H19A C19 H19B 109.5
C16 C19 H19C 109.5
H19A C19 H19C 109.5
H19B C19 H19C 109.5
C21 C20 C25 119.6(3)
C21 C20 S2 120.4(3)
C25 C20 S2 119.9(3)
C22 C21 C20 119.8(3)
C22 C21 H21 120.1
C20 C21 H21 120.1
C23 C22 C21 121.4(4)
C23 C22 H22 119.3
C21 C22 H22 119.3
C22 C23 C24 118.0(4)
C22 C23 C26 120.7(4)
C24 C23 C26 121.3(4)
C25 C24 C23 121.9(4)
C25 C24 H24 119.1
C23 C24 H24 119.1
C24 C25 C20 119.4(3)
C24 C25 H25 120.3
C20 C25 H25 120.3
C23 C26 H26A 109.5
C23 C26 H26B 109.5
H26A C26 H26B 109.5
C23 C26 H26C 109.5
H26A C26 H26C 109.5
H26B C26 H26C 109.5

loop_
_geom_bond_atom_site_label_1
_geom_bond_atom_site_label_2
_geom_bond_distance
S1 O1 1.413(2)
S1 O2 1.422(2)
S1 N1 1.657(3)
S1 C13 1.741(3)
S2 O4 1.418(2)
S2 O3 1.420(2)
S2 N2 1.652(3)
S2 C20 1.741(3)
N1 C1 1.426(4)
N1 C4 1.477(4)
N2 C2 1.392(4)
N2 C3 1.457(4)
C1 C2 1.330(4)
C1 C5 1.456(4)
C2 H2 0.9300
C3 C4 1.511(4)
C3 H3A 0.9700
C3 H3B 0.9700
C4 H4A 0.9700
C4 H4B 0.9700
C5 C6 1.332(4)
C5 H5 0.9300
C6 C7 1.450(4)
C6 H6 0.9300
C7 C8 1.378(4)
C7 C12 1.382(4)
C8 C9 1.370(5)
C8 H8 0.9300
C9 C10 1.363(5)
C9 H9 0.9300
C10 C11 1.367(5)
C10 H10 0.9300
C11 C12 1.369(4)
C11 H11 0.9300
C12 H12 0.9300
C13 C14 1.379(4)
C13 C18 1.380(4)
C14 C15 1.364(5)
C14 H14 0.9300
C15 C16 1.362(5)
C15 H15 0.9300
C16 C17 1.382(5)
C16 C19 1.501(5)
C17 C18 1.374(5)
C17 H17 0.9300
C18 H18 0.9300
C19 H19A 0.9600
C19 H19B 0.9600
C19 H19C 0.9600
C20 C21 1.374(5)
C20 C25 1.376(5)
C21 C22 1.373(5)
C21 H21 0.9300
C22 C23 1.369(5)
C22 H22 0.9300
C23 C24 1.370(5)
C23 C26 1.503(5)
C24 C25 1.370(5)
C24 H24 0.9300
C25 H25 0.9300
C26 H26A 0.9600
C26 H26B 0.9600
C26 H26C 0.9600

loop_
_geom_torsion_atom_site_label_1
_geom_torsion_atom_site_label_2
_geom_torsion_atom_site_label_3
_geom_torsion_atom_site_label_4
_geom_torsion
O1 S1 N1 C1 -177.5(2)
O2 S1 N1 C1 54.3(2)
C13 S1 N1 C1 -61.2(3)
O1 S1 N1 C4 -34.1(2)
O2 S1 N1 C4 -162.3(2)
C13 S1 N1 C4 82.2(2)
O4 S2 N2 C2 165.6(2)
O3 S2 N2 C2 36.0(3)
C20 S2 N2 C2 -79.6(3)
O4 S2 N2 C3 -45.2(3)
O3 S2 N2 C3 -174.8(2)
C20 S2 N2 C3 69.6(3)
C4 N1 C1 C2 -12.3(4)
S1 N1 C1 C2 132.9(3)
C4 N1 C1 C5 159.9(3)
S1 N1 C1 C5 -54.9(3)
N1 C1 C2 N2 -11.6(5)
C5 C1 C2 N2 176.2(3)
C3 N2 C2 C1 -0.8(5)
S2 N2 C2 C1 149.4(3)
C2 N2 C3 C4 34.1(4)
S2 N2 C3 C4 -116.0(3)
C1 N1 C4 C3 45.6(3)
S1 N1 C4 C3 -100.0(3)
N2 C3 C4 N1 -56.6(4)
C2 C1 C5 C6 -35.4(5)
N1 C1 C5 C6 152.3(3)
C1 C5 C6 C7 168.4(3)
C5 C6 C7 C8 172.6(3)
C5 C6 C7 C12 -9.6(5)
C12 C7 C8 C9 0.3(5)
C6 C7 C8 C9 178.3(3)
C7 C8 C9 C10 -0.4(5)
C8 C9 C10 C11 0.3(5)
C9 C10 C11 C12 -0.1(5)
C10 C11 C12 C7 0.1(5)
C8 C7 C12 C11 -0.1(5)
C6 C7 C12 C11 -178.1(3)
O1 S1 C13 C14 27.5(3)
O2 S1 C13 C14 159.0(3)
N1 S1 C13 C14 -86.7(3)
O1 S1 C13 C18 -156.7(3)
O2 S1 C13 C18 -25.1(3)
N1 S1 C13 C18 89.2(3)
C18 C13 C14 C15 0.8(5)
S1 C13 C14 C15 176.7(3)
C13 C14 C15 C16 -0.7(5)
C14 C15 C16 C17 1.1(5)
C14 C15 C16 C19 -178.3(3)
C15 C16 C17 C18 -1.5(6)
C19 C16 C17 C18 178.0(3)
C16 C17 C18 C13 1.5(5)
C14 C13 C18 C17 -1.1(5)
S1 C13 C18 C17 -177.0(3)
O4 S2 C20 C21 17.9(3)
O3 S2 C20 C21 151.3(3)
N2 S2 C20 C21 -95.4(3)
O4 S2 C20 C25 -165.5(3)
O3 S2 C20 C25 -32.2(3)
N2 S2 C20 C25 81.1(3)
C25 C20 C21 C22 0.8(5)
S2 C20 C21 C22 177.4(3)
C20 C21 C22 C23 -0.5(6)
C21 C22 C23 C24 0.3(6)
C21 C22 C23 C26 -179.3(4)
C22 C23 C24 C25 -0.5(6)
C26 C23 C24 C25 179.1(4)
C23 C24 C25 C20 0.8(6)
C21 C20 C25 C24 -1.0(5)
S2 C20 C25 C24 -177.6(3)

loop_
_cod_related_entry_id
_cod_related_entry_database
_cod_related_entry_code
1 ChemSpider 30659362
